data_4120716
loop_
_publ_author_name
'Jessica M. Wittman'
'Rebecca Hayoun'
'Werner Kaminsky'
'Michael K. Coggins'
'James M. Mayer'

_publ_contact_author_address
;
Department of Chemistry
University of Washington
Seattle
Washington, 98195, USA
;
_publ_contact_author_email kaminsky@chem.washington.edu
_publ_contact_author_fax 00(206)6858665
_publ_contact_author_name 'Werner Kaminsky'
_publ_contact_author_phone 00(206)5437585
_publ_section_title
;
 A C-C Bonded Phenoxyl Radical Dimer with a Zero Bond Dissociation Free
 Energy
;
_journal_name_full 'Journal of the American Chemical Society'
_journal_page_first 12956
_journal_page_last 12959
_journal_paper_doi 10.1021/ja406500h
_journal_volume 135
_journal_year 2013
_chemical_formula_moiety 'C30 H46 O4'
_chemical_formula_sum 'C30 H46 O4'
_chemical_formula_weight 470.67
_chemical_name_common rebecca01
_chemical_name_systematic
;
 rebecca01
;
_space_group_IT_number 15
_symmetry_cell_setting monoclinic
_symmetry_Int_Tables_number 15
_symmetry_space_group_name_Hall '-C 2yc'
_symmetry_space_group_name_H-M 'C 1 2/c 1'
_atom_sites_solution_hydrogens geom
_atom_sites_solution_primary direct
_atom_sites_solution_secondary difmap
_audit_conform_dict_location ftp://ftp.iucr.org/pub/cif_core.dic
_audit_conform_dict_name cif_core.dic
_audit_conform_dict_version 2.4
_audit_creation_date 2011-04-04T15:53:48-00:00
_audit_creation_method 'WinGX routine CIF_UPDATE'
_cell_angle_alpha 90
_cell_angle_beta 94.587(4)
_cell_angle_gamma 90
_cell_formula_units_Z 4
_cell_length_a 10.2918(9)
_cell_length_b 18.727(2)
_cell_length_c 14.6697(12)
_cell_measurement_reflns_used 273
_cell_measurement_temperature 100(2)
_cell_measurement_theta_max 20
_cell_measurement_theta_min 3
_cell_volume 2818.3(5)
_computing_cell_refinement 'SAINT (Bruker, 2007)'
_computing_data_collection 'APEX2 (Bruker, 2007)'
_computing_data_reduction 'SAINT (Bruker, 2007)'
_computing_molecular_graphics 'ORTEP-3 for Windows (Farrugia, 1997)'
_computing_publication_material 'SHELXL-97 (Sheldrick, 1997)'
_computing_structure_refinement 'SHELXL-97 (Sheldrick, 2008)'
_computing_structure_solution 'SHELXS97 (Sheldrick, 1997)'
_diffrn_ambient_temperature 100(2)
_diffrn_measured_fraction_theta_full 0.999
_diffrn_measured_fraction_theta_max 0.995
_diffrn_measurement_device_type 'Bruker APEXII CCD area-detector'
_diffrn_measurement_method '\f and \w scans'
_diffrn_radiation_monochromator graphite
_diffrn_radiation_type MoK\a
_diffrn_radiation_wavelength 0.71073
_diffrn_reflns_av_R_equivalents 0.048
_diffrn_reflns_av_unetI/netI 0.0209
_diffrn_reflns_limit_h_max 13
_diffrn_reflns_limit_h_min -13
_diffrn_reflns_limit_k_max 24
_diffrn_reflns_limit_k_min -24
_diffrn_reflns_limit_l_max 19
_diffrn_reflns_limit_l_min -19
_diffrn_reflns_number 46501
_diffrn_reflns_theta_full 25
_diffrn_reflns_theta_max 28.4
_diffrn_reflns_theta_min 2.17
_diffrn_source 'fine-focus sealed tube'
_exptl_absorpt_coefficient_mu 0.071
_exptl_absorpt_correction_T_max 0.9901
_exptl_absorpt_correction_T_min 0.9789
_exptl_absorpt_correction_type multi-scan
_exptl_absorpt_process_details '(SADABS; Bruker, 2007)'
_exptl_crystal_colour colorless
_exptl_crystal_density_diffrn 1.109
_exptl_crystal_description prism
_exptl_crystal_F_000 1032
_exptl_crystal_size_max 0.3
_exptl_crystal_size_mid 0.15
_exptl_crystal_size_min 0.14
_refine_diff_density_max 0.567
_refine_diff_density_min -0.301
_refine_diff_density_rms 0.062
_refine_ls_extinction_method none
_refine_ls_goodness_of_fit_ref 1.078
_refine_ls_hydrogen_treatment constr
_refine_ls_matrix_type full
_refine_ls_number_parameters 161
_refine_ls_number_reflns 3524
_refine_ls_number_restraints 0
_refine_ls_restrained_S_all 1.078
_refine_ls_R_factor_all 0.0575
_refine_ls_R_factor_gt 0.049
_refine_ls_shift/su_max 0.001
_refine_ls_shift/su_mean 0
_refine_ls_structure_factor_coef Fsqd
_refine_ls_weighting_details 'calc w=1/[\s^2^(Fo^2^)+(0.0788P)^2^+2.7711P] where P=(Fo^2^+2Fc^2^)/3'
_refine_ls_weighting_scheme calc
_refine_ls_wR_factor_gt 0.1359
_refine_ls_wR_factor_ref 0.1472
_reflns_number_gt 3003
_reflns_number_total 3524
_reflns_threshold_expression >2\s(I)
_cod_data_source_file ja406500h_si_002.cif
_cod_data_source_block rebecca01_0ma
_cod_database_code 4120716

loop_
_symmetry_equiv_pos_as_xyz
'x, y, z'
'-x, y, -z+1/2'
'x+1/2, y+1/2, z'
'-x+1/2, y+1/2, -z+1/2'
'-x, -y, -z'
'x, -y, z-1/2'
'-x+1/2, -y+1/2, -z'
'x+1/2, -y+1/2, z-1/2'

loop_
_atom_site_label
_atom_site_type_symbol
_atom_site_fract_x
_atom_site_fract_y
_atom_site_fract_z
_atom_site_U_iso_or_equiv
_atom_site_adp_type
_atom_site_occupancy
_atom_site_symmetry_multiplicity
_atom_site_calc_flag
_atom_site_refinement_flags
O1 O 0.15160(10) 0.01750(5) 0.80273(6) 0.0221(2) Uani 1 1 d .
O2 O 0.46421(8) 0.02881(5) 1.11218(6) 0.0171(2) Uani 1 1 d .
C1 C 0.22456(12) 0.01975(6) 0.87267(8) 0.0146(2) Uani 1 1 d .
C2 C 0.30152(12) 0.08599(6) 0.89801(8) 0.0141(2) Uani 1 1 d .
C3 C 0.39570(12) 0.08188(6) 0.96614(8) 0.0149(2) Uani 1 1 d .
H3 H 0.442 0.1243 0.9833 0.018 Uiso 1 1 calc R
C4 C 0.43295(11) 0.01485(6) 1.01714(8) 0.0141(3) Uani 1 1 d .
C5 C 0.33151(11) -0.04246(6) 1.00405(8) 0.0149(2) Uani 1 1 d .
H5 H 0.3353 -0.081 1.0463 0.018 Uiso 1 1 calc R
C6 C 0.23597(11) -0.04283(6) 0.93670(8) 0.0136(2) Uani 1 1 d .
C7 C 0.14101(12) -0.10542(6) 0.91956(8) 0.0151(3) Uani 1 1 d .
C8 C 0.16012(13) -0.16108(7) 0.99597(9) 0.0221(3) Uani 1 1 d .
H8A H 0.2497 -0.1792 0.9989 0.033 Uiso 1 1 calc R
H8B H 0.099 -0.2007 0.9833 0.033 Uiso 1 1 calc R
H8C H 0.1439 -0.139 1.0545 0.033 Uiso 1 1 calc R
C9 C 0.16745(14) -0.14233(7) 0.82883(9) 0.0222(3) Uani 1 1 d .
H9A H 0.2589 -0.1573 0.8311 0.033 Uiso 1 1 calc R
H9B H 0.1492 -0.1089 0.778 0.033 Uiso 1 1 calc R
H9C H 0.111 -0.1843 0.8197 0.033 Uiso 1 1 calc R
C10 C -0.00164(12) -0.08017(7) 0.91539(10) 0.0197(3) Uani 1 1 d .
H10A H -0.0597 -0.121 0.9025 0.03 Uiso 1 1 calc R
H10B H -0.0167 -0.0445 0.8668 0.03 Uiso 1 1 calc R
H10C H -0.0193 -0.0589 0.9742 0.03 Uiso 1 1 calc R
C11 C 0.26980(12) 0.15454(6) 0.84399(8) 0.0165(3) Uani 1 1 d .
C12 C 0.29280(15) 0.14370(8) 0.74230(9) 0.0245(3) Uani 1 1 d .
H12A H 0.3819 0.1265 0.7372 0.037 Uiso 1 1 calc R
H12B H 0.2805 0.1892 0.7097 0.037 Uiso 1 1 calc R
H12C H 0.2306 0.1085 0.7153 0.037 Uiso 1 1 calc R
C13 C 0.12693(14) 0.17572(8) 0.85313(10) 0.0247(3) Uani 1 1 d .
H13A H 0.0693 0.1376 0.8282 0.037 Uiso 1 1 calc R
H13B H 0.1073 0.22 0.8192 0.037 Uiso 1 1 calc R
H13C H 0.1132 0.183 0.9178 0.037 Uiso 1 1 calc R
C14 C 0.35628(14) 0.21670(7) 0.88014(10) 0.0233(3) Uani 1 1 d .
H14A H 0.3444 0.2244 0.945 0.035 Uiso 1 1 calc R
H14B H 0.3319 0.2601 0.8456 0.035 Uiso 1 1 calc R
H14C H 0.4478 0.2053 0.8729 0.035 Uiso 1 1 calc R
C15 C 0.35804(13) 0.05672(8) 1.15809(9) 0.0218(3) Uani 1 1 d .
H15A H 0.3365 0.1047 1.135 0.033 Uiso 1 1 calc R
H15B H 0.3827 0.0591 1.2239 0.033 Uiso 1 1 calc R
H15C H 0.282 0.0255 1.1468 0.033 Uiso 1 1 calc R

loop_
_atom_site_aniso_label
_atom_site_aniso_U_11
_atom_site_aniso_U_22
_atom_site_aniso_U_33
_atom_site_aniso_U_23
_atom_site_aniso_U_13
_atom_site_aniso_U_12
O1 0.0238(5) 0.0225(5) 0.0187(5) 0.0026(3) -0.0064(4) -0.0061(4)
O2 0.0127(4) 0.0255(5) 0.0128(4) -0.0025(3) 0.0003(3) 0.0008(3)
C1 0.0131(6) 0.0153(6) 0.0153(5) -0.0003(4) 0.0014(4) -0.0008(4)
C2 0.0135(6) 0.0139(5) 0.0152(5) -0.0003(4) 0.0033(4) -0.0004(4)
C3 0.0127(6) 0.0155(6) 0.0167(5) -0.0010(4) 0.0021(4) -0.0017(4)
C4 0.0111(5) 0.0173(6) 0.0135(5) -0.0003(4) -0.0009(4) -0.0011(4)
C5 0.0129(6) 0.0155(5) 0.0167(6) 0.0017(4) 0.0030(4) -0.0009(4)
C6 0.0119(5) 0.0133(5) 0.0159(5) -0.0004(4) 0.0025(4) -0.0009(4)
C7 0.0134(6) 0.0138(5) 0.0181(6) -0.0013(4) 0.0005(4) -0.0019(4)
C8 0.0206(7) 0.0181(6) 0.0269(7) 0.0048(5) -0.0026(5) -0.0061(5)
C9 0.0226(7) 0.0205(6) 0.0240(6) -0.0070(5) 0.0052(5) -0.0040(5)
C10 0.0131(6) 0.0187(6) 0.0272(6) -0.0020(5) 0.0004(5) -0.0026(5)
C11 0.0185(6) 0.0140(6) 0.0168(6) 0.0009(4) -0.0004(5) -0.0009(4)
C12 0.0326(8) 0.0240(7) 0.0170(6) 0.0031(5) 0.0026(5) -0.0053(5)
C13 0.0210(7) 0.0224(7) 0.0300(7) 0.0025(5) -0.0014(5) 0.0054(5)
C14 0.0298(7) 0.0145(6) 0.0249(6) 0.0016(5) -0.0034(5) -0.0045(5)
C15 0.0174(6) 0.0296(7) 0.0189(6) -0.0035(5) 0.0039(5) 0.0021(5)

loop_
_atom_type_symbol
_atom_type_description
_atom_type_scat_dispersion_real
_atom_type_scat_dispersion_imag
_atom_type_scat_source
C C 0.0033 0.0016 'International Tables Vol C Tables 4.2.6.8 and 6.1.1.4'
H H 0 0 'International Tables Vol C Tables 4.2.6.8 and 6.1.1.4'
O O 0.0106 0.006 'International Tables Vol C Tables 4.2.6.8 and 6.1.1.4'

loop_
_geom_angle_atom_site_label_1
_geom_angle_atom_site_label_2
_geom_angle_atom_site_label_3
_geom_angle
_geom_angle_site_symmetry_3
C15 O2 C4 113.95(9) .
O1 C1 C6 120.69(11) .
O1 C1 C2 120.81(11) .
C6 C1 C2 118.46(10) .
C3 C2 C1 118.26(11) .
C3 C2 C11 123.17(11) .
C1 C2 C11 118.56(10) .
C2 C3 C4 124.30(11) .
C2 C3 H3 117.9 .
C4 C3 H3 117.9 .
O2 C4 C3 111.28(10) .
O2 C4 C5 110.85(10) .
C3 C4 C5 112.89(10) .
O2 C4 C4 103.69(11) 5_657
C3 C4 C4 109.06(12) 5_657
C5 C4 C4 108.62(12) 5_657
C6 C5 C4 124.18(11) .
C6 C5 H5 117.9 .
C4 C5 H5 117.9 .
C5 C6 C1 118.34(11) .
C5 C6 C7 123.11(11) .
C1 C6 C7 118.50(10) .
C8 C7 C6 110.93(10) .
C8 C7 C10 107.73(10) .
C6 C7 C10 111.41(10) .
C8 C7 C9 107.76(10) .
C6 C7 C9 109.25(10) .
C10 C7 C9 109.68(10) .
C7 C8 H8A 109.5 .
C7 C8 H8B 109.5 .
H8A C8 H8B 109.5 .
C7 C8 H8C 109.5 .
H8A C8 H8C 109.5 .
H8B C8 H8C 109.5 .
C7 C9 H9A 109.5 .
C7 C9 H9B 109.5 .
H9A C9 H9B 109.5 .
C7 C9 H9C 109.5 .
H9A C9 H9C 109.5 .
H9B C9 H9C 109.5 .
C7 C10 H10A 109.5 .
C7 C10 H10B 109.5 .
H10A C10 H10B 109.5 .
C7 C10 H10C 109.5 .
H10A C10 H10C 109.5 .
H10B C10 H10C 109.5 .
C2 C11 C14 111.33(10) .
C2 C11 C13 109.69(10) .
C14 C11 C13 107.83(11) .
C2 C11 C12 110.34(10) .
C14 C11 C12 107.73(11) .
C13 C11 C12 109.86(11) .
C11 C12 H12A 109.5 .
C11 C12 H12B 109.5 .
H12A C12 H12B 109.5 .
C11 C12 H12C 109.5 .
H12A C12 H12C 109.5 .
H12B C12 H12C 109.5 .
C11 C13 H13A 109.5 .
C11 C13 H13B 109.5 .
H13A C13 H13B 109.5 .
C11 C13 H13C 109.5 .
H13A C13 H13C 109.5 .
H13B C13 H13C 109.5 .
C11 C14 H14A 109.5 .
C11 C14 H14B 109.5 .
H14A C14 H14B 109.5 .
C11 C14 H14C 109.5 .
H14A C14 H14C 109.5 .
H14B C14 H14C 109.5 .
O2 C15 H15A 109.5 .
O2 C15 H15B 109.5 .
H15A C15 H15B 109.5 .
O2 C15 H15C 109.5 .
H15A C15 H15C 109.5 .
H15B C15 H15C 109.5 .

loop_
_geom_bond_atom_site_label_1
_geom_bond_atom_site_label_2
_geom_bond_distance
_geom_bond_site_symmetry_2
O1 C1 1.2227(15) .
O2 C15 1.4277(15) .
O2 C4 1.4297(14) .
C1 C6 1.5005(16) .
C1 C2 1.5026(16) .
C2 C3 1.3377(17) .
C2 C11 1.5300(16) .
C3 C4 1.4955(16) .
C3 H3 0.95 .
C4 C5 1.4989(16) .
C4 C4 1.605(2) 5_657
C5 C6 1.3371(17) .
C5 H5 0.95 .
C6 C7 1.5339(16) .
C7 C8 1.5319(17) .
C7 C10 1.5389(17) .
C7 C9 1.5432(17) .
C8 H8A 0.98 .
C8 H8B 0.98 .
C8 H8C 0.98 .
C9 H9A 0.98 .
C9 H9B 0.98 .
C9 H9C 0.98 .
C10 H10A 0.98 .
C10 H10B 0.98 .
C10 H10C 0.98 .
C11 C14 1.5340(17) .
C11 C13 1.5391(18) .
C11 C12 1.5424(18) .
C12 H12A 0.98 .
C12 H12B 0.98 .
C12 H12C 0.98 .
C13 H13A 0.98 .
C13 H13B 0.98 .
C13 H13C 0.98 .
C14 H14A 0.98 .
C14 H14B 0.98 .
C14 H14C 0.98 .
C15 H15A 0.98 .
C15 H15B 0.98 .
C15 H15C 0.98 .
